data_4314751
loop_
_publ_author_name
'Dawn Wallace'
'Edward J. Quinn'
'David R. Armstrong'
'John Reglinski'
'Mark D. Spicer'
'W. Ewen Smith'

_publ_section_title
;
 Surface Science of Soft Scorpionates
;
_journal_name_full 'Inorganic Chemistry'
_journal_page_first 1420
_journal_page_last 1427
_journal_paper_doi 10.1021/ic9014898
_journal_volume 49
_journal_year 2010
_chemical_compound_source 'synthesis as described'
_chemical_formula_moiety 'C38 H54.5 Ag1 B1 N6.5 O0.25 P1 S3'
_chemical_formula_sum 'C38 H54.5 Ag B N6.5 O0.25 P S3'
_chemical_formula_weight 852.19
_chemical_name_common '[Ag(PhTmMe)(PCy3)].1/2 MeCN.1/4 Et2O'
_chemical_name_systematic
;
 ?
;
_space_group_IT_number 2
_symmetry_cell_setting triclinic
_symmetry_Int_Tables_number 2
_symmetry_space_group_name_Hall '-P 1'
_symmetry_space_group_name_H-M 'P -1'
_atom_sites_solution_hydrogens geom
_atom_sites_solution_primary direct
_atom_sites_solution_secondary difmap
_audit_conform_dict_location ftp://ftp.iucr.org/pub/cif_core.dic
_audit_conform_dict_name cif_core.dic
_audit_conform_dict_version 2.3
_audit_creation_date 2009-06-12T11:57:35-00:00
_audit_creation_method 'WinGX routine CIF_UPDATE'
_cell_angle_alpha 78.0090(10)
_cell_angle_beta 85.8610(10)
_cell_angle_gamma 83.3890(10)
_cell_formula_units_Z 4
_cell_length_a 15.0658(2)
_cell_length_b 15.8277(3)
_cell_length_c 18.2787(4)
_cell_measurement_reflns_used 19158
_cell_measurement_temperature 123(2)
_cell_measurement_theta_max 27.485
_cell_measurement_theta_min 1
_cell_measurement_wavelength 0.71073
_cell_volume 4230.00(14)
_computing_cell_refinement 'HKL Scalepack (Otwinowski & Minor 1997)'
_computing_data_collection 'Collect (Bruker AXS BV, 1997-2004)'
_computing_data_reduction 'HKL Denzo and Scalepack (Otwinowski & Minor 1997)'
_computing_molecular_graphics 'Ortep-3 for Windows (Farrugia, 1997)'
_computing_publication_material 'WinGX publication routines (Farrugia, 1999)'
_computing_structure_refinement 'SHELXL-97 (Sheldrick, 1997)'
_computing_structure_solution 'SHELXS-86 (Sheldrick, 1986)'
_diffrn_ambient_temperature 123(2)
_diffrn_detector 'CCD plate'
_diffrn_detector_area_resol_mean 9
_diffrn_measured_fraction_theta_full 0.995
_diffrn_measured_fraction_theta_max 0.995
_diffrn_measurement_device '95mm CCD camera on \k-goniostat'
_diffrn_measurement_device_type KappaCCD
_diffrn_measurement_method 'CCD rotation images, thick slices'
_diffrn_orient_matrix_type 'by Bruker AXS Collect from scalepack cell'
_diffrn_orient_matrix_UB_11 0.450929E-1
_diffrn_orient_matrix_UB_12 -0.36286E-1
_diffrn_orient_matrix_UB_13 -0.262896E-1
_diffrn_orient_matrix_UB_21 0.322639E-1
_diffrn_orient_matrix_UB_22 0.522059E-1
_diffrn_orient_matrix_UB_23 -0.209769E-1
_diffrn_orient_matrix_UB_31 0.374381E-1
_diffrn_orient_matrix_UB_32 -0.131954E-1
_diffrn_orient_matrix_UB_33 0.447727E-1
_diffrn_radiation_monochromator graphite
_diffrn_radiation_probe x-ray
_diffrn_radiation_type MoK\a
_diffrn_radiation_wavelength 0.71073
_diffrn_reflns_av_R_equivalents 0.0367
_diffrn_reflns_av_unetI/netI 0.0516
_diffrn_reflns_limit_h_max 19
_diffrn_reflns_limit_h_min -19
_diffrn_reflns_limit_k_max 20
_diffrn_reflns_limit_k_min -20
_diffrn_reflns_limit_l_max 23
_diffrn_reflns_limit_l_min -23
_diffrn_reflns_number 37740
_diffrn_reflns_theta_full 27.53
_diffrn_reflns_theta_max 27.53
_diffrn_reflns_theta_min 1.73
_diffrn_source 'Enraf Nonius FR590'
_exptl_absorpt_coefficient_mu 0.695
_exptl_absorpt_correction_type none
_exptl_crystal_colour colourless
_exptl_crystal_density_diffrn 1.338
_exptl_crystal_density_method 'not measured'
_exptl_crystal_description needle
_exptl_crystal_F_000 1780
_exptl_crystal_size_max 0.4
_exptl_crystal_size_mid 0.15
_exptl_crystal_size_min 0.15
_refine_diff_density_max 1.25
_refine_diff_density_min -0.466
_refine_diff_density_rms 0.085
_refine_ls_extinction_method none
_refine_ls_goodness_of_fit_ref 0.979
_refine_ls_hydrogen_treatment mixed
_refine_ls_matrix_type full
_refine_ls_number_parameters 944
_refine_ls_number_reflns 19400
_refine_ls_number_restraints 0
_refine_ls_restrained_S_all 0.979
_refine_ls_R_factor_all 0.0654
_refine_ls_R_factor_gt 0.0378
_refine_ls_shift/su_max 0.005
_refine_ls_shift/su_mean 0.001
_refine_ls_structure_factor_coef Fsqd
_refine_ls_weighting_details 'calc w=1/[\s^2^(Fo^2^)+(0.0499P)^2^+3.6437P] where P=(Fo^2^+2Fc^2^)/3'
_refine_ls_weighting_scheme calc
_refine_ls_wR_factor_gt 0.0875
_refine_ls_wR_factor_ref 0.0994
_reflns_number_gt 14479
_reflns_number_total 19400
_reflns_threshold_expression >2sigma(I)
_cod_data_source_file ic9014898_si_002_2.cif
_cod_data_source_block dw172
_cod_original_cell_volume 4230.00(13)
_cod_original_formula_sum 'C38 H54.5 Ag1 B1 N6.5 O0.25 P1 S3'
_cod_database_code 4314751

loop_
_symmetry_equiv_pos_as_xyz
'x, y, z'
'-x, -y, -z'

loop_
_atom_site_label
_atom_site_type_symbol
_atom_site_fract_x
_atom_site_fract_y
_atom_site_fract_z
_atom_site_U_iso_or_equiv
_atom_site_adp_type
_atom_site_occupancy
_atom_site_symmetry_multiplicity
_atom_site_calc_flag
_atom_site_refinement_flags
_atom_site_disorder_assembly
_atom_site_disorder_group
S3 S 0.41138(4) 0.08774(4) 0.35880(4) 0.01927(14) Uani 1 1 d . . .
S6 S 0.02833(4) 0.64859(4) 0.35832(4) 0.02055(14) Uani 1 1 d . . .
P2 P -0.04918(4) 0.88483(5) 0.18844(4) 0.02051(15) Uani 1 1 d . . .
N12 N 0.17853(14) 0.68562(15) 0.41209(13) 0.0221(5) Uani 1 1 d . . .
N5 N 0.51834(14) -0.05991(14) 0.33387(12) 0.0175(5) Uani 1 1 d . . .
N1 N 0.36648(14) -0.05784(14) 0.27333(12) 0.0181(5) Uani 1 1 d . . .
N9 N -0.10007(14) 0.65271(14) 0.50679(12) 0.0190(5) Uani 1 1 d . . .
C23 C -0.15904(16) 0.68073(17) 0.45087(15) 0.0190(5) Uani 1 1 d . . .
N11 N 0.06250(14) 0.69871(15) 0.49046(12) 0.0195(5) Uani 1 1 d . . .
N2 N 0.24231(14) 0.02974(15) 0.25796(13) 0.0214(5) Uani 1 1 d . . .
N3 N 0.51251(14) -0.07196(14) 0.19687(12) 0.0181(5) Uani 1 1 d . . .
N8 N -0.12071(15) 0.93821(15) 0.49051(13) 0.0237(5) Uani 1 1 d . . .
N10 N -0.19820(14) 0.61073(15) 0.44210(13) 0.0219(5) Uani 1 1 d . . .
N6 N 0.57188(14) 0.01078(14) 0.40885(12) 0.0197(5) Uani 1 1 d . . .
N7 N -0.07302(14) 0.80084(15) 0.52565(12) 0.0201(5) Uani 1 1 d . . .
C12 C 0.5822(2) 0.07475(18) 0.45351(16) 0.0256(6) Uani 1 1 d . . .
H12A H 0.6216 0.117 0.4259 0.038 Uiso 1 1 calc R . .
H12B H 0.6086 0.0456 0.5008 0.038 Uiso 1 1 calc R . .
H12C H 0.5236 0.1048 0.4639 0.038 Uiso 1 1 calc R . .
C1 C 0.32754(17) 0.01622(17) 0.22975(14) 0.0178(5) Uani 1 1 d . . .
C9 C 0.50188(17) 0.01050(17) 0.36617(14) 0.0179(5) Uani 1 1 d . . .
C306 C 0.4168(2) 0.3390(2) 0.05090(16) 0.0319(7) Uani 1 1 d . . .
H30A H 0.4122 0.2757 0.062 0.038 Uiso 1 1 calc R . .
H30B H 0.3602 0.3681 0.0689 0.038 Uiso 1 1 calc R . .
C7 C 0.53628(19) -0.07386(19) 0.07545(16) 0.0267(6) Uani 1 1 d . . .
H7 H 0.535 -0.088 0.0275 0.032 Uiso 1 1 calc R . .
C4 C 0.17970(19) 0.1053(2) 0.23166(18) 0.0304(7) Uani 1 1 d . . .
H4A H 0.2041 0.1578 0.2383 0.046 Uiso 1 1 calc R . .
H4B H 0.1225 0.0995 0.2604 0.046 Uiso 1 1 calc R . .
H4C H 0.1703 0.1094 0.1785 0.046 Uiso 1 1 calc R . .
C28 C 0.13764(17) 0.71934(19) 0.52069(16) 0.0235(6) Uani 1 1 d . . .
H28 H 0.1385 0.7362 0.5675 0.028 Uiso 1 1 calc R . .
C20 C -0.15107(17) 0.81944(19) 0.56826(15) 0.0232(6) Uani 1 1 d . . .
H20 H -0.1789 0.7789 0.6062 0.028 Uiso 1 1 calc R . .
C301 C 0.49519(18) 0.35849(17) 0.09235(14) 0.0204(6) Uani 1 1 d . . .
H301 H 0.4957 0.4229 0.0846 0.024 Uiso 1 1 calc R . .
C21 C -0.17999(19) 0.9033(2) 0.54703(16) 0.0262(6) Uani 1 1 d . . .
H21 H -0.2314 0.9332 0.5669 0.031 Uiso 1 1 calc R . .
C10 C 0.60132(17) -0.10208(17) 0.35681(15) 0.0211(6) Uani 1 1 d . . .
H10 H 0.6298 -0.1532 0.3423 0.025 Uiso 1 1 calc R . .
C101 C 0.58321(18) 0.33558(17) 0.23372(15) 0.0207(6) Uani 1 1 d . . .
H101 H 0.6343 0.3047 0.2084 0.025 Uiso 1 1 calc R . .
C24 C -0.10584(18) 0.56428(18) 0.53164(16) 0.0237(6) Uani 1 1 d . . .
H24 H -0.0728 0.528 0.5707 0.028 Uiso 1 1 calc R . .
C19 C -0.05651(17) 0.87484(18) 0.47631(15) 0.0208(6) Uani 1 1 d . . .
C2 C 0.30181(17) -0.08952(18) 0.32792(15) 0.0224(6) Uani 1 1 d . . .
H2 H 0.3104 -0.1407 0.3656 0.027 Uiso 1 1 calc R . .
C202 C 0.29964(18) 0.3439(2) 0.24266(17) 0.0292(7) Uani 1 1 d . . .
H20A H 0.2803 0.3365 0.194 0.035 Uiso 1 1 calc R . .
H20B H 0.309 0.2857 0.2754 0.035 Uiso 1 1 calc R . .
C26 C -0.2627(2) 0.6112(2) 0.38658(18) 0.0314(7) Uani 1 1 d . . .
H26A H -0.3136 0.6542 0.3922 0.047 Uiso 1 1 calc R . .
H26B H -0.2838 0.5535 0.3939 0.047 Uiso 1 1 calc R . .
H26C H -0.2343 0.626 0.3363 0.047 Uiso 1 1 calc R . .
C5 C 0.57021(17) -0.01082(17) 0.16782(15) 0.0207(6) Uani 1 1 d . . .
C27 C 0.08878(17) 0.67785(17) 0.42286(15) 0.0193(6) Uani 1 1 d . . .
C106 C 0.60318(19) 0.43029(19) 0.22141(17) 0.0280(7) Uani 1 1 d . . .
H10A H 0.5545 0.4639 0.2458 0.034 Uiso 1 1 calc R . .
H10B H 0.6053 0.4556 0.1671 0.034 Uiso 1 1 calc R . .
C22 C -0.1296(2) 1.02808(19) 0.44952(18) 0.0305(7) Uani 1 1 d . . .
H22A H -0.0718 1.0427 0.4249 0.046 Uiso 1 1 calc R . .
H22B H -0.1487 1.0667 0.4845 0.046 Uiso 1 1 calc R . .
H22C H -0.1742 1.0352 0.4117 0.046 Uiso 1 1 calc R . .
C13 C 0.47600(17) -0.20193(17) 0.30900(16) 0.0227(6) Uani 1 1 d . . .
N4 N 0.58575(15) -0.01457(16) 0.09416(13) 0.0250(5) Uani 1 1 d . . .
C206 C 0.37398(19) 0.47865(18) 0.18517(17) 0.0262(6) Uani 1 1 d . . .
H20C H 0.4309 0.5055 0.1794 0.031 Uiso 1 1 calc R . .
H20D H 0.3552 0.4777 0.1346 0.031 Uiso 1 1 calc R . .
C31 C -0.00679(17) 0.66592(19) 0.62285(15) 0.0239(6) Uani 1 1 d . . .
C201 C 0.38845(17) 0.38569(17) 0.23031(15) 0.0206(6) Uani 1 1 d . . .
H201 H 0.4056 0.3906 0.281 0.025 Uiso 1 1 calc R . .
C104 C 0.6948(2) 0.3955(2) 0.3360(2) 0.0379(8) Uani 1 1 d . . .
H10C H 0.6502 0.4281 0.365 0.045 Uiso 1 1 calc R . .
H10D H 0.7547 0.3979 0.3541 0.045 Uiso 1 1 calc R . .
C36 C 0.03364(19) 0.5809(2) 0.64549(17) 0.0312(7) Uani 1 1 d . . .
H36 H 0.0449 0.5451 0.6094 0.037 Uiso 1 1 calc R . .
C25 C -0.16498(18) 0.53814(18) 0.49233(17) 0.0262(6) Uani 1 1 d . . .
H25 H -0.1811 0.4808 0.4978 0.031 Uiso 1 1 calc R . .
B1 B 0.46770(19) -0.09669(19) 0.27682(17) 0.0184(6) Uani 1 1 d . . .
C102 C 0.5853(2) 0.2938(2) 0.31728(16) 0.0302(7) Uani 1 1 d . . .
H10E H 0.5362 0.3228 0.3451 0.036 Uiso 1 1 calc R . .
H10F H 0.5755 0.2318 0.3243 0.036 Uiso 1 1 calc R . .
C204 C 0.2141(2) 0.4925(2) 0.2349(2) 0.0397(8) Uani 1 1 d . . .
H20E H 0.1696 0.5272 0.2621 0.048 Uiso 1 1 calc R . .
H20F H 0.191 0.4934 0.1853 0.048 Uiso 1 1 calc R . .
C6 C 0.49004(18) -0.10805(18) 0.13825(15) 0.0227(6) Uani 1 1 d . . .
H6 H 0.4488 -0.15 0.142 0.027 Uiso 1 1 calc R . .
C32 C -0.0153(2) 0.7172(2) 0.67722(17) 0.0314(7) Uani 1 1 d . . .
H32 H -0.0392 0.7763 0.6641 0.038 Uiso 1 1 calc R . .
C8 C 0.6402(2) 0.0440(2) 0.04198(17) 0.0367(8) Uani 1 1 d . . .
H8A H 0.6133 0.104 0.0384 0.055 Uiso 1 1 calc R . .
H8B H 0.6433 0.0288 -0.0075 0.055 Uiso 1 1 calc R . .
H8C H 0.7007 0.0384 0.0601 0.055 Uiso 1 1 calc R . .
C29 C 0.20837(18) 0.71150(19) 0.47298(16) 0.0251(6) Uani 1 1 d . . .
H29 H 0.2679 0.7218 0.4797 0.03 Uiso 1 1 calc R . .
C205 C 0.3025(2) 0.5328(2) 0.2243(2) 0.0362(8) Uani 1 1 d . . .
H20G H 0.3229 0.5365 0.2737 0.043 Uiso 1 1 calc R . .
H20H H 0.2937 0.5924 0.1939 0.043 Uiso 1 1 calc R . .
C302 C 0.5845(2) 0.3199(2) 0.06112(16) 0.0306(7) Uani 1 1 d . . .
H30C H 0.6343 0.3369 0.0855 0.037 Uiso 1 1 calc R . .
H30D H 0.5871 0.2558 0.0729 0.037 Uiso 1 1 calc R . .
C33 C 0.0104(2) 0.6837(3) 0.75047(18) 0.0447(9) Uani 1 1 d . . .
H33 H 0.0036 0.7202 0.7862 0.054 Uiso 1 1 calc R . .
C14 C 0.5071(2) -0.26527(19) 0.26772(19) 0.0327(7) Uani 1 1 d . . .
H14 H 0.524 -0.2475 0.2162 0.039 Uiso 1 1 calc R . .
C105 C 0.6924(2) 0.4375(2) 0.25365(19) 0.0388(8) Uani 1 1 d . . .
H10G H 0.7417 0.4091 0.2256 0.047 Uiso 1 1 calc R . .
H10H H 0.702 0.4995 0.2471 0.047 Uiso 1 1 calc R . .
C203 C 0.2263(2) 0.3996(2) 0.27856(19) 0.0387(8) Uani 1 1 d . . .
H20I H 0.1691 0.3735 0.2815 0.046 Uiso 1 1 calc R . .
H20J H 0.2417 0.3997 0.3303 0.046 Uiso 1 1 calc R . .
C30 C 0.2342(2) 0.6666(2) 0.34874(18) 0.0366(8) Uani 1 1 d . . .
H30E H 0.2628 0.6069 0.361 0.055 Uiso 1 1 calc R . .
H30F H 0.2803 0.7069 0.3367 0.055 Uiso 1 1 calc R . .
H30G H 0.1974 0.673 0.3055 0.055 Uiso 1 1 calc R . .
C303 C 0.5954(2) 0.3514(2) -0.02357(17) 0.0411(8) Uani 1 1 d . . .
H30H H 0.5991 0.4149 -0.0349 0.049 Uiso 1 1 calc R . .
H30I H 0.6521 0.3232 -0.0424 0.049 Uiso 1 1 calc R . .
C103 C 0.6745(2) 0.3012(2) 0.34881(19) 0.0361(8) Uani 1 1 d . . .
H10I H 0.7229 0.2673 0.3245 0.043 Uiso 1 1 calc R . .
H10J H 0.6727 0.2762 0.4032 0.043 Uiso 1 1 calc R . .
B2 B -0.03025(19) 0.7045(2) 0.53498(17) 0.0209(6) Uani 1 1 d . . .
C304 C 0.5186(3) 0.3314(2) -0.06352(19) 0.0535(11) Uani 1 1 d . . .
H30J H 0.5182 0.2677 -0.0563 0.064 Uiso 1 1 calc R . .
H30K H 0.5266 0.3551 -0.1179 0.064 Uiso 1 1 calc R . .
C601 C 0.05648(17) 0.86959(18) 0.13214(15) 0.0220(6) Uani 1 1 d . . .
H601 H 0.0461 0.8958 0.0784 0.026 Uiso 1 1 calc R . .
C11 C 0.63422(18) -0.05880(17) 0.40254(16) 0.0227(6) Uani 1 1 d . . .
H11 H 0.6897 -0.0731 0.4261 0.027 Uiso 1 1 calc R . .
C401 C -0.06737(18) 1.00304(18) 0.18547(16) 0.0238(6) Uani 1 1 d . . .
H401 H -0.0145 1.0179 0.2085 0.029 Uiso 1 1 calc R . .
C3 C 0.22593(18) -0.03614(19) 0.31859(16) 0.0241(6) Uani 1 1 d . . .
H3 H 0.1715 -0.0423 0.3479 0.029 Uiso 1 1 calc R . .
C506 C -0.1214(2) 0.8672(2) 0.05076(17) 0.0328(7) Uani 1 1 d . . .
H50A H -0.1046 0.9259 0.0279 0.039 Uiso 1 1 calc R . .
H50B H -0.0699 0.8247 0.0428 0.039 Uiso 1 1 calc R . .
C602 C 0.08608(18) 0.77211(19) 0.13946(17) 0.0276(6) Uani 1 1 d . . .
H60A H 0.0405 0.7448 0.1185 0.033 Uiso 1 1 calc R . .
H60B H 0.0901 0.7446 0.1931 0.033 Uiso 1 1 calc R . .
C501 C -0.14088(19) 0.8613(2) 0.13488(17) 0.0305(7) Uani 1 1 d . . .
H501 H -0.1919 0.9064 0.1399 0.037 Uiso 1 1 calc R . .
C18 C 0.45636(18) -0.2333(2) 0.38575(17) 0.0294(7) Uani 1 1 d . . .
H18 H 0.4378 -0.1928 0.417 0.035 Uiso 1 1 calc R . .
C606 C 0.12977(18) 0.9145(2) 0.15845(17) 0.0273(6) Uani 1 1 d . . .
H60C H 0.1117 0.9778 0.1505 0.033 Uiso 1 1 calc R . .
H60D H 0.1368 0.8925 0.2127 0.033 Uiso 1 1 calc R . .
C406 C -0.0725(2) 1.06240(19) 0.10803(16) 0.0304(7) Uani 1 1 d . . .
H40A H -0.1248 1.0513 0.0829 0.036 Uiso 1 1 calc R . .
H40B H -0.0179 1.0496 0.077 0.036 Uiso 1 1 calc R . .
C17 C 0.4632(2) -0.3213(2) 0.4172(2) 0.0409(9) Uani 1 1 d . . .
H17 H 0.4485 -0.3398 0.4691 0.049 Uiso 1 1 calc R . .
C35 C 0.0579(2) 0.5471(2) 0.71850(19) 0.0400(8) Uani 1 1 d . . .
H35 H 0.083 0.4885 0.732 0.048 Uiso 1 1 calc R . .
C402 C -0.14905(19) 1.0243(2) 0.23603(18) 0.0306(7) Uani 1 1 d . . .
H40C H -0.2035 1.0098 0.216 0.037 Uiso 1 1 calc R . .
H40D H -0.1421 0.9883 0.2869 0.037 Uiso 1 1 calc R . .
C15 C 0.5141(2) -0.3540(2) 0.2996(2) 0.0452(9) Uani 1 1 d . . .
H15 H 0.5351 -0.3951 0.2695 0.054 Uiso 1 1 calc R . .
C305 C 0.4303(3) 0.3707(2) -0.03367(18) 0.0453(10) Uani 1 1 d . . .
H30L H 0.3807 0.3549 -0.0591 0.054 Uiso 1 1 calc R . .
H30M H 0.4289 0.4348 -0.0451 0.054 Uiso 1 1 calc R . .
C34 C 0.0455(2) 0.5987(3) 0.77150(19) 0.0470(10) Uani 1 1 d . . .
H34 H 0.061 0.5757 0.8217 0.056 Uiso 1 1 calc R . .
C16 C 0.4910(2) -0.3822(2) 0.3743(2) 0.0476(10) Uani 1 1 d . . .
H16 H 0.4941 -0.4425 0.3957 0.057 Uiso 1 1 calc R . .
C502 C -0.1748(2) 0.7737(3) 0.1711(2) 0.0492(10) Uani 1 1 d . . .
H50C H -0.1268 0.7263 0.1672 0.059 Uiso 1 1 calc R . .
H50D H -0.1904 0.7723 0.2248 0.059 Uiso 1 1 calc R . .
C605 C 0.21876(19) 0.8982(2) 0.11612(18) 0.0322(7) Uani 1 1 d . . .
H60E H 0.2128 0.9241 0.0623 0.039 Uiso 1 1 calc R . .
H60F H 0.2648 0.927 0.135 0.039 Uiso 1 1 calc R . .
C403 C -0.1601(2) 1.1200(2) 0.24072(19) 0.0366(8) Uani 1 1 d . . .
H40E H -0.2164 1.1326 0.2698 0.044 Uiso 1 1 calc R . .
H40F H -0.11 1.1323 0.2677 0.044 Uiso 1 1 calc R . .
C603 C 0.17732(19) 0.7555(2) 0.09835(19) 0.0327(7) Uani 1 1 d . . .
H60G H 0.1961 0.6924 0.1075 0.039 Uiso 1 1 calc R . .
H60H H 0.1715 0.7764 0.0438 0.039 Uiso 1 1 calc R . .
C405 C -0.0810(2) 1.1580(2) 0.11499(18) 0.0357(8) Uani 1 1 d . . .
H40G H -0.0266 1.1698 0.1369 0.043 Uiso 1 1 calc R . .
H40H H -0.0856 1.1956 0.0646 0.043 Uiso 1 1 calc R . .
C604 C 0.24875(19) 0.8021(2) 0.12507(19) 0.0342(7) Uani 1 1 d . . .
H60I H 0.2594 0.7768 0.1783 0.041 Uiso 1 1 calc R . .
H60J H 0.3056 0.7937 0.0955 0.041 Uiso 1 1 calc R . .
C404 C -0.1624(2) 1.1796(2) 0.1637(2) 0.0408(8) Uani 1 1 d . . .
H40I H -0.2171 1.1734 0.1393 0.049 Uiso 1 1 calc R . .
H40J H -0.1644 1.2407 0.1693 0.049 Uiso 1 1 calc R . .
C505 C -0.2018(2) 0.8495(3) 0.0121(2) 0.0495(10) Uani 1 1 d . . .
H50E H -0.2501 0.8974 0.013 0.059 Uiso 1 1 calc R . .
H50F H -0.1843 0.8482 -0.041 0.059 Uiso 1 1 calc R . .
C503 C -0.2570(3) 0.7595(3) 0.1326(3) 0.0795(17) Uani 1 1 d . . .
H50G H -0.2765 0.7018 0.1556 0.095 Uiso 1 1 calc R . .
H50H H -0.3066 0.8041 0.1401 0.095 Uiso 1 1 calc R . .
C504 C -0.2366(3) 0.7645(3) 0.0494(3) 0.0813(17) Uani 1 1 d . . .
H50I H -0.1916 0.7159 0.0419 0.098 Uiso 1 1 calc R . .
H50J H -0.2918 0.758 0.0255 0.098 Uiso 1 1 calc R . .
C1S C 0.6202(2) 0.6360(2) 0.55577(17) 0.0330(7) Uani 1 1 d . . .
C2S C 0.6275(2) 0.7286(2) 0.54216(19) 0.0359(8) Uani 1 1 d . . .
H2S1 H 0.6902 0.7393 0.5307 0.054 Uiso 1 1 calc R . .
H2S2 H 0.6053 0.7511 0.5869 0.054 Uiso 1 1 calc R . .
H2S3 H 0.5917 0.758 0.4997 0.054 Uiso 1 1 calc R . .
N1S N 0.6149(2) 0.5632(2) 0.56635(19) 0.0557(9) Uani 1 1 d . . .
O1S O 0.0324(5) 0.6056(6) 0.9530(4) 0.097(3) Uani 0.5 1 d P . .
C4S C 0.0966(6) 0.5844(6) 1.0059(5) 0.061(2) Uani 0.5 1 d P . .
C3S C 0.1868(7) 0.5623(7) 0.9708(5) 0.076(3) Uani 0.5 1 d P . .
C5S C -0.0527(6) 0.6373(7) 0.9774(5) 0.070(3) Uani 0.5 1 d P . .
C6S C -0.1212(6) 0.6544(7) 0.9164(5) 0.077(3) Uani 0.5 1 d P . .
Ag1 Ag 0.463409(14) 0.161816(13) 0.221922(12) 0.02229(6) Uani 1 1 d . . .
S1 S 0.36734(4) 0.08373(4) 0.15184(4) 0.02080(14) Uani 1 1 d . . .
S2 S 0.61375(4) 0.06266(5) 0.20711(4) 0.02314(15) Uani 1 1 d . . .
P1A P 0.48026(4) 0.31402(4) 0.19401(4) 0.01794(14) Uani 1 1 d . . .
Ag2 Ag -0.043699(13) 0.806478(14) 0.315557(11) 0.02252(6) Uani 1 1 d . . .
S4 S 0.02426(5) 0.89128(5) 0.40563(4) 0.02382(15) Uani 1 1 d . . .
S5 S -0.18823(4) 0.78158(4) 0.39825(4) 0.02015(14) Uani 1 1 d . . .

loop_
_atom_site_aniso_label
_atom_site_aniso_U_11
_atom_site_aniso_U_22
_atom_site_aniso_U_33
_atom_site_aniso_U_23
_atom_site_aniso_U_13
_atom_site_aniso_U_12
S3 0.0175(3) 0.0183(3) 0.0205(3) -0.0016(3) -0.0003(3) -0.0004(3)
S6 0.0179(3) 0.0216(3) 0.0214(3) -0.0025(3) -0.0032(3) -0.0006(3)
P2 0.0149(3) 0.0261(4) 0.0185(3) 0.0015(3) -0.0019(3) -0.0040(3)
N12 0.0139(11) 0.0276(13) 0.0233(12) -0.0032(10) 0.0004(9) -0.0005(9)
N5 0.0150(11) 0.0151(11) 0.0215(11) -0.0007(9) -0.0037(9) -0.0019(8)
N1 0.0154(11) 0.0183(12) 0.0204(11) -0.0011(9) -0.0008(9) -0.0058(9)
N9 0.0147(11) 0.0201(12) 0.0200(11) 0.0001(9) -0.0006(9) -0.0007(9)
C23 0.0131(12) 0.0220(14) 0.0209(14) -0.0029(11) 0.0013(10) -0.0017(10)
N11 0.0134(10) 0.0240(12) 0.0204(12) -0.0024(9) -0.0006(9) -0.0027(9)
N2 0.0147(11) 0.0226(12) 0.0273(13) -0.0058(10) -0.0017(9) -0.0018(9)
N3 0.0141(10) 0.0180(12) 0.0223(12) -0.0045(9) -0.0003(9) -0.0011(9)
N8 0.0217(12) 0.0243(13) 0.0265(13) -0.0072(10) -0.0014(10) -0.0034(10)
N10 0.0173(11) 0.0208(12) 0.0270(13) -0.0022(10) -0.0023(9) -0.0038(9)
N6 0.0190(11) 0.0183(12) 0.0215(12) -0.0014(9) -0.0045(9) -0.0035(9)
N7 0.0154(11) 0.0237(12) 0.0217(12) -0.0045(10) -0.0004(9) -0.0047(9)
C12 0.0310(16) 0.0249(15) 0.0210(14) -0.0015(12) -0.0057(12) -0.0061(12)
C1 0.0148(12) 0.0204(14) 0.0200(13) -0.0061(11) -0.0022(10) -0.0041(10)
C9 0.0167(13) 0.0204(14) 0.0153(13) 0.0010(10) -0.0010(10) -0.0053(10)
C306 0.0419(18) 0.0346(18) 0.0214(15) 0.0006(13) -0.0065(13) -0.0207(14)
C7 0.0248(15) 0.0302(17) 0.0254(15) -0.0078(13) -0.0011(12) -0.0006(12)
C4 0.0205(14) 0.0313(17) 0.0381(18) -0.0062(14) -0.0055(13) 0.0040(12)
C28 0.0175(13) 0.0319(16) 0.0214(14) -0.0040(12) -0.0036(11) -0.0045(12)
C20 0.0166(13) 0.0318(16) 0.0222(14) -0.0075(12) 0.0036(11) -0.0053(11)
C301 0.0284(14) 0.0168(14) 0.0159(13) -0.0020(10) 0.0030(11) -0.0070(11)
C21 0.0206(14) 0.0343(17) 0.0251(15) -0.0112(13) 0.0028(12) -0.0018(12)
C10 0.0164(13) 0.0166(14) 0.0284(15) -0.0003(11) -0.0031(11) 0.0001(10)
C101 0.0207(13) 0.0179(14) 0.0237(14) -0.0040(11) -0.0025(11) -0.0018(11)
C24 0.0200(14) 0.0228(15) 0.0245(15) 0.0026(12) 0.0008(11) -0.0006(11)
C19 0.0164(13) 0.0231(15) 0.0240(14) -0.0052(11) -0.0033(11) -0.0051(11)
C2 0.0205(14) 0.0240(15) 0.0228(14) -0.0022(12) -0.0005(11) -0.0083(11)
C202 0.0219(15) 0.0348(17) 0.0293(16) -0.0020(13) 0.0042(12) -0.0075(13)
C26 0.0292(16) 0.0297(17) 0.0364(18) -0.0036(14) -0.0109(13) -0.0081(13)
C5 0.0134(12) 0.0210(14) 0.0255(14) -0.0011(11) 0.0011(11) -0.0002(10)
C27 0.0158(13) 0.0180(14) 0.0214(14) 0.0008(11) -0.0013(10) 0.0014(10)
C106 0.0262(15) 0.0227(15) 0.0348(17) -0.0005(13) -0.0071(13) -0.0074(12)
C22 0.0331(16) 0.0239(16) 0.0352(17) -0.0075(13) -0.0036(13) -0.0019(13)
C13 0.0189(13) 0.0171(14) 0.0315(16) 0.0003(12) -0.0064(11) -0.0056(11)
N4 0.0187(12) 0.0317(14) 0.0235(12) -0.0030(10) 0.0031(9) -0.0048(10)
C206 0.0244(15) 0.0210(15) 0.0303(16) -0.0016(12) 0.0007(12) 0.0018(12)
C31 0.0128(12) 0.0349(17) 0.0216(14) 0.0022(12) 0.0001(10) -0.0074(11)
C201 0.0190(13) 0.0231(15) 0.0189(13) -0.0031(11) 0.0005(11) -0.0023(11)
C104 0.0362(18) 0.0319(18) 0.049(2) -0.0090(15) -0.0199(16) -0.0061(14)
C36 0.0214(15) 0.0426(19) 0.0269(16) -0.0002(14) -0.0044(12) -0.0031(13)
C25 0.0238(14) 0.0183(14) 0.0346(17) -0.0003(12) 0.0000(12) -0.0048(11)
B1 0.0168(14) 0.0177(15) 0.0208(15) -0.0032(12) -0.0010(12) -0.0034(12)
C102 0.0363(17) 0.0286(17) 0.0260(16) 0.0015(13) -0.0102(13) -0.0125(13)
C204 0.0240(16) 0.048(2) 0.048(2) -0.0165(17) -0.0007(14) 0.0069(14)
C6 0.0197(13) 0.0237(15) 0.0255(15) -0.0073(12) -0.0026(11) -0.0004(11)
C32 0.0268(16) 0.0416(19) 0.0265(16) -0.0041(14) -0.0040(12) -0.0099(14)
C8 0.0298(16) 0.051(2) 0.0256(16) 0.0033(15) 0.0070(13) -0.0137(15)
C29 0.0146(13) 0.0328(17) 0.0271(15) -0.0031(13) -0.0026(11) -0.0034(12)
C205 0.0292(17) 0.0303(18) 0.048(2) -0.0106(15) -0.0016(15) 0.0070(13)
C302 0.0408(18) 0.0235(16) 0.0255(15) -0.0052(12) 0.0110(13) -0.0023(13)
C33 0.052(2) 0.062(3) 0.0240(17) -0.0108(17) -0.0070(15) -0.0163(19)
C14 0.0324(17) 0.0233(16) 0.0442(19) -0.0081(14) -0.0121(14) -0.0013(13)
C105 0.0347(18) 0.0325(18) 0.050(2) 0.0007(15) -0.0169(16) -0.0157(14)
C203 0.0218(16) 0.052(2) 0.0417(19) -0.0101(17) 0.0088(14) -0.0066(15)
C30 0.0198(15) 0.058(2) 0.0345(18) -0.0183(16) 0.0055(13) -0.0038(14)
C303 0.060(2) 0.0364(19) 0.0279(17) -0.0117(15) 0.0177(16) -0.0120(17)
C103 0.0414(19) 0.0299(17) 0.0385(19) -0.0022(14) -0.0215(15) -0.0061(14)
B2 0.0131(14) 0.0269(17) 0.0216(16) -0.0024(13) 0.0011(12) -0.0027(12)
C304 0.101(3) 0.044(2) 0.0211(17) -0.0094(16) 0.0121(19) -0.036(2)
C601 0.0191(13) 0.0282(15) 0.0183(13) -0.0023(11) -0.0002(11) -0.0057(11)
C11 0.0190(13) 0.0194(14) 0.0277(15) 0.0010(12) -0.0063(11) -0.0009(11)
C401 0.0183(13) 0.0259(15) 0.0243(15) 0.0014(12) -0.0014(11) -0.0018(11)
C3 0.0162(13) 0.0316(16) 0.0258(15) -0.0057(12) 0.0030(11) -0.0101(12)
C506 0.0316(16) 0.0373(18) 0.0301(17) -0.0022(14) -0.0110(13) -0.0083(14)
C602 0.0201(14) 0.0315(17) 0.0315(16) -0.0050(13) -0.0038(12) -0.0047(12)
C501 0.0216(15) 0.0368(18) 0.0308(16) 0.0043(14) -0.0088(12) -0.0099(13)
C18 0.0195(14) 0.0289(16) 0.0357(17) 0.0051(13) -0.0058(12) -0.0037(12)
C606 0.0202(14) 0.0371(18) 0.0277(15) -0.0108(13) 0.0030(12) -0.0100(12)
C406 0.0321(16) 0.0311(17) 0.0253(15) 0.0042(13) -0.0064(13) -0.0075(13)
C17 0.0217(16) 0.035(2) 0.056(2) 0.0194(17) -0.0086(15) -0.0090(14)
C35 0.0338(18) 0.043(2) 0.0353(19) 0.0104(16) -0.0087(14) -0.0023(15)
C402 0.0195(14) 0.0339(18) 0.0348(17) -0.0011(14) 0.0006(12) 0.0010(12)
C15 0.047(2) 0.0221(17) 0.070(3) -0.0124(17) -0.0239(19) 0.0013(15)
C305 0.068(2) 0.045(2) 0.0250(17) 0.0092(15) -0.0159(17) -0.0337(19)
C34 0.044(2) 0.069(3) 0.0254(18) 0.0034(17) -0.0145(15) -0.0104(19)
C16 0.0355(19) 0.0199(17) 0.084(3) 0.0083(18) -0.0255(19) -0.0079(14)
C502 0.045(2) 0.055(2) 0.046(2) 0.0143(18) -0.0184(17) -0.0303(18)
C605 0.0204(15) 0.046(2) 0.0350(17) -0.0185(15) 0.0075(13) -0.0101(13)
C403 0.0298(17) 0.0300(18) 0.048(2) -0.0071(15) 0.0014(15) 0.0034(13)
C603 0.0252(15) 0.0349(18) 0.0409(18) -0.0152(15) -0.0018(13) -0.0008(13)
C405 0.0405(18) 0.0261(17) 0.0368(18) 0.0060(14) -0.0098(15) -0.0056(14)
C604 0.0175(14) 0.049(2) 0.0390(18) -0.0160(16) -0.0006(13) -0.0020(13)
C404 0.0344(18) 0.0261(17) 0.059(2) -0.0020(16) -0.0109(16) 0.0032(14)
C505 0.046(2) 0.059(3) 0.045(2) -0.0019(18) -0.0270(17) -0.0173(18)
C503 0.066(3) 0.092(4) 0.077(3) 0.029(3) -0.037(2) -0.057(3)
C504 0.092(4) 0.075(3) 0.084(4) 0.009(3) -0.058(3) -0.051(3)
C1S 0.0294(16) 0.042(2) 0.0259(16) -0.0019(14) 0.0021(13) -0.0093(14)
C2S 0.0363(18) 0.0331(18) 0.0370(18) -0.0047(14) 0.0081(14) -0.0090(14)
N1S 0.066(2) 0.043(2) 0.056(2) 0.0013(16) -0.0023(17) -0.0180(17)
O1S 0.069(4) 0.161(8) 0.081(5) -0.067(5) 0.011(4) -0.028(5)
C4S 0.061(5) 0.073(6) 0.059(5) -0.016(4) -0.036(4) -0.022(4)
C3S 0.076(7) 0.098(8) 0.066(6) -0.016(5) -0.030(5) -0.039(6)
C5S 0.064(6) 0.091(7) 0.063(6) -0.032(5) 0.005(5) -0.018(5)
C6S 0.067(6) 0.111(9) 0.061(6) -0.036(6) -0.001(5) -0.009(6)
Ag1 0.02506(11) 0.01606(11) 0.02480(11) 0.00069(8) -0.00329(8) -0.00566(8)
S1 0.0200(3) 0.0203(3) 0.0210(3) 0.0002(3) -0.0042(3) -0.0036(3)
S2 0.0162(3) 0.0225(4) 0.0297(4) -0.0013(3) -0.0001(3) -0.0058(3)
P1A 0.0194(3) 0.0166(3) 0.0173(3) -0.0008(3) -0.0004(3) -0.0044(3)
Ag2 0.01876(11) 0.02580(12) 0.01934(11) 0.00284(8) -0.00052(8) -0.00068(8)
S4 0.0203(3) 0.0260(4) 0.0247(4) -0.0017(3) 0.0024(3) -0.0089(3)
S5 0.0145(3) 0.0203(3) 0.0232(3) 0.0009(3) -0.0015(3) -0.0007(3)

loop_
_atom_type_symbol
_atom_type_description
_atom_type_scat_dispersion_real
_atom_type_scat_dispersion_imag
_atom_type_scat_source
C C 0.0033 0.0016 'International Tables Vol C Tables 4.2.6.8 and 6.1.1.4'
H H 0 0 'International Tables Vol C Tables 4.2.6.8 and 6.1.1.4'
Ag Ag -0.8971 1.1015 'International Tables Vol C Tables 4.2.6.8 and 6.1.1.4'
B B 0.0013 0.0007 'International Tables Vol C Tables 4.2.6.8 and 6.1.1.4'
N N 0.0061 0.0033 'International Tables Vol C Tables 4.2.6.8 and 6.1.1.4'
P P 0.1023 0.0942 'International Tables Vol C Tables 4.2.6.8 and 6.1.1.4'
S S 0.1246 0.1234 'International Tables Vol C Tables 4.2.6.8 and 6.1.1.4'
O O 0.0106 0.006 'International Tables Vol C Tables 4.2.6.8 and 6.1.1.4'

loop_
_geom_angle_atom_site_label_1
_geom_angle_atom_site_label_2
_geom_angle_atom_site_label_3
_geom_angle
_geom_angle_site_symmetry_1
_geom_angle_site_symmetry_3
_geom_angle_publ_flag
C9 S3 Ag1 92.51(9) . . ?
C27 S6 Ag2 92.01(9) . . ?
C401 P2 C601 104.62(12) . . ?
C401 P2 C501 105.20(14) . . ?
C601 P2 C501 107.07(13) . . ?
C401 P2 Ag2 110.33(9) . . ?
C601 P2 Ag2 113.64(9) . . ?
C501 P2 Ag2 115.14(9) . . ?
C27 N12 C29 109.2(2) . . ?
C27 N12 C30 125.6(2) . . ?
C29 N12 C30 125.2(2) . . ?
C9 N5 C10 107.4(2) . . ?
C9 N5 B1 134.0(2) . . ?
C10 N5 B1 118.6(2) . . ?
C1 N1 C2 107.3(2) . . ?
C1 N1 B1 130.1(2) . . ?
C2 N1 B1 121.7(2) . . ?
C23 N9 C24 106.9(2) . . ?
C23 N9 B2 129.0(2) . . ?
C24 N9 B2 123.9(2) . . ?
N10 C23 N9 107.3(2) . . ?
N10 C23 S5 120.9(2) . . ?
N9 C23 S5 131.7(2) . . ?
C27 N11 C28 107.7(2) . . ?
C27 N11 B2 133.1(2) . . ?
C28 N11 B2 119.2(2) . . ?
C1 N2 C3 109.9(2) . . ?
C1 N2 C4 125.0(2) . . ?
C3 N2 C4 125.0(2) . . ?
C5 N3 C6 107.6(2) . . ?
C5 N3 B1 130.9(2) . . ?
C6 N3 B1 121.2(2) . . ?
C19 N8 C21 109.6(2) . . ?
C19 N8 C22 125.6(2) . . ?
C21 N8 C22 124.7(2) . . ?
C23 N10 C25 109.5(2) . . ?
C23 N10 C26 125.3(2) . . ?
C25 N10 C26 125.1(2) . . ?
C9 N6 C11 109.6(2) . . ?
C9 N6 C12 126.2(2) . . ?
C11 N6 C12 124.2(2) . . ?
C19 N7 C20 107.6(2) . . ?
C19 N7 B2 132.9(2) . . ?
C20 N7 B2 118.9(2) . . ?
N2 C1 N1 107.1(2) . . ?
N2 C1 S1 121.5(2) . . ?
N1 C1 S1 131.4(2) . . ?
N6 C9 N5 107.4(2) . . ?
N6 C9 S3 123.3(2) . . ?
N5 C9 S3 129.3(2) . . ?
C305 C306 C301 110.9(2) . . ?
C6 C7 N4 106.6(3) . . ?
C29 C28 N11 108.9(3) . . ?
C21 C20 N7 108.9(2) . . ?
C302 C301 C306 110.4(2) . . ?
C302 C301 P1A 110.38(19) . . ?
C306 C301 P1A 109.99(18) . . ?
C20 C21 N8 106.8(2) . . ?
C11 C10 N5 109.0(2) . . ?
C106 C101 C102 110.0(2) . . ?
C106 C101 P1A 117.15(19) . . ?
C102 C101 P1A 110.53(18) . . ?
C25 C24 N9 109.6(2) . . ?
N7 C19 N8 107.0(2) . . ?
N7 C19 S4 129.6(2) . . ?
N8 C19 S4 123.4(2) . . ?
C3 C2 N1 109.1(2) . . ?
C203 C202 C201 111.4(3) . . ?
N4 C5 N3 106.3(2) . . ?
N4 C5 S2 122.4(2) . . ?
N3 C5 S2 131.3(2) . . ?
N11 C27 N12 107.1(2) . . ?
N11 C27 S6 130.44(19) . . ?
N12 C27 S6 122.5(2) . . ?
C101 C106 C105 111.2(2) . . ?
C14 C13 C18 115.4(3) . . ?
C14 C13 B1 125.6(3) . . ?
C18 C13 B1 118.9(3) . . ?
C5 N4 C7 110.5(2) . . ?
C5 N4 C8 123.4(3) . . ?
C7 N4 C8 125.8(3) . . ?
C205 C206 C201 110.7(2) . . ?
C32 C31 C36 115.7(3) . . ?
C32 C31 B2 123.0(3) . . ?
C36 C31 B2 120.9(3) . . ?
C206 C201 C202 110.3(2) . . ?
C206 C201 P1A 115.84(18) . . ?
C202 C201 P1A 111.6(2) . . ?
C105 C104 C103 110.7(3) . . ?
C35 C36 C31 122.7(3) . . ?
C24 C25 N10 106.7(2) . . ?
N3 B1 N5 109.6(2) . . ?
N3 B1 N1 107.8(2) . . ?
N5 B1 N1 111.6(2) . . ?
N3 B1 C13 112.6(2) . . ?
N5 B1 C13 104.5(2) . . ?
N1 B1 C13 110.8(2) . . ?
C103 C102 C101 111.3(2) . . ?
C203 C204 C205 110.7(3) . . ?
C7 C6 N3 108.9(2) . . ?
C33 C32 C31 121.6(3) . . ?
C28 C29 N12 107.1(2) . . ?
C204 C205 C206 110.9(3) . . ?
C303 C302 C301 111.2(3) . . ?
C34 C33 C32 120.9(3) . . ?
C15 C14 C13 122.3(3) . . ?
C104 C105 C106 111.7(3) . . ?
C204 C203 C202 112.2(3) . . ?
C304 C303 C302 111.8(3) . . ?
C102 C103 C104 111.4(3) . . ?
N7 B2 N11 111.1(2) . . ?
N7 B2 N9 106.6(2) . . ?
N11 B2 N9 112.2(2) . . ?
N7 B2 C31 109.9(2) . . ?
N11 B2 C31 104.5(2) . . ?
N9 B2 C31 112.7(2) . . ?
C303 C304 C305 110.6(3) . . ?
C606 C601 C602 110.0(2) . . ?
C606 C601 P2 110.34(19) . . ?
C602 C601 P2 109.60(18) . . ?
C10 C11 N6 106.6(2) . . ?
C406 C401 C402 110.8(2) . . ?
C406 C401 P2 116.8(2) . . ?
C402 C401 P2 110.27(19) . . ?
C2 C3 N2 106.6(2) . . ?
C505 C506 C501 112.1(3) . . ?
C601 C602 C603 111.9(2) . . ?
C506 C501 C502 110.6(3) . . ?
C506 C501 P2 116.4(2) . . ?
C502 C501 P2 110.9(2) . . ?
C17 C18 C13 122.2(3) . . ?
C605 C606 C601 111.2(2) . . ?
C401 C406 C405 110.3(3) . . ?
C16 C17 C18 120.8(3) . . ?
C34 C35 C36 120.0(3) . . ?
C403 C402 C401 111.3(2) . . ?
C16 C15 C14 120.6(3) . . ?
C304 C305 C306 111.5(3) . . ?
C33 C34 C35 119.0(3) . . ?
C17 C16 C15 118.7(3) . . ?
C503 C502 C501 110.7(3) . . ?
C604 C605 C606 111.6(3) . . ?
C404 C403 C402 112.3(3) . . ?
C604 C603 C602 111.2(3) . . ?
C404 C405 C406 111.2(3) . . ?
C605 C604 C603 110.3(3) . . ?
C405 C404 C403 111.1(3) . . ?
C504 C505 C506 111.9(3) . . ?
C504 C503 C502 111.1(4) . . ?
C505 C504 C503 111.7(4) . . ?
N1S C1S C2S 179.7(4) . . ?
C4S O1S C5S 116.4(7) . . ?
O1S C4S C3S 111.1(7) . . ?
O1S C5S C6S 113.0(8) . . ?
P1A Ag1 S1 125.90(2) . . ?
P1A Ag1 S2 113.77(2) . . ?
S1 Ag1 S2 96.33(2) . . ?
P1A Ag1 S3 119.38(2) . . ?
S1 Ag1 S3 97.07(2) . . ?
S2 Ag1 S3 99.13(2) . . ?
C1 S1 Ag1 95.92(9) . . ?
C5 S2 Ag1 96.98(9) . . ?
C301 P1A C101 104.28(12) . . ?
C301 P1A C201 106.41(12) . . ?
C101 P1A C201 105.28(12) . . ?
C301 P1A Ag1 113.04(9) . . ?
C101 P1A Ag1 110.68(9) . . ?
C201 P1A Ag1 116.20(9) . . ?
P2 Ag2 S5 121.06(2) . . ?
P2 Ag2 S6 125.45(3) . . ?
S5 Ag2 S6 94.05(2) . . ?
P2 Ag2 S4 113.31(2) . . ?
S5 Ag2 S4 94.30(2) . . ?
S6 Ag2 S4 102.88(2) . . ?
C19 S4 Ag2 96.78(9) . . ?
C23 S5 Ag2 100.73(9) . . ?

loop_
_geom_bond_atom_site_label_1
_geom_bond_atom_site_label_2
_geom_bond_distance
_geom_bond_site_symmetry_2
_geom_bond_publ_flag
S3 C9 1.716(3) . ?
S3 Ag1 2.6379(7) . ?
S6 C27 1.707(3) . ?
S6 Ag2 2.5923(7) . ?
P2 C401 1.849(3) . ?
P2 C601 1.852(3) . ?
P2 C501 1.863(3) . ?
P2 Ag2 2.3980(7) . ?
N12 C27 1.368(3) . ?
N12 C29 1.383(4) . ?
N12 C30 1.443(4) . ?
N5 C9 1.357(3) . ?
N5 C10 1.397(3) . ?
N5 B1 1.574(4) . ?
N1 C1 1.369(3) . ?
N1 C2 1.400(3) . ?
N1 B1 1.578(4) . ?
N9 C23 1.372(3) . ?
N9 C24 1.390(3) . ?
N9 B2 1.580(4) . ?
C23 N10 1.356(3) . ?
C23 S5 1.711(3) . ?
N11 C27 1.364(3) . ?
N11 C28 1.394(3) . ?
N11 B2 1.569(4) . ?
N2 C1 1.359(3) . ?
N2 C3 1.384(3) . ?
N2 C4 1.455(4) . ?
N3 C5 1.374(3) . ?
N3 C6 1.393(3) . ?
N3 B1 1.557(4) . ?
N8 C19 1.363(4) . ?
N8 C21 1.384(4) . ?
N8 C22 1.460(4) . ?
N10 C25 1.382(4) . ?
N10 C26 1.454(4) . ?
N6 C9 1.357(3) . ?
N6 C11 1.381(3) . ?
N6 C12 1.454(3) . ?
N7 C19 1.357(3) . ?
N7 C20 1.400(3) . ?
N7 B2 1.565(4) . ?
C1 S1 1.709(3) . ?
C306 C305 1.529(4) . ?
C306 C301 1.541(4) . ?
C7 C6 1.345(4) . ?
C7 N4 1.373(4) . ?
C28 C29 1.338(4) . ?
C20 C21 1.333(4) . ?
C301 C302 1.534(4) . ?
C301 P1A 1.852(3) . ?
C10 C11 1.338(4) . ?
C101 C106 1.530(4) . ?
C101 C102 1.534(4) . ?
C101 P1A 1.854(3) . ?
C24 C25 1.335(4) . ?
C19 S4 1.710(3) . ?
C2 C3 1.340(4) . ?
C202 C203 1.530(4) . ?
C202 C201 1.542(4) . ?
C5 N4 1.362(3) . ?
C5 S2 1.700(3) . ?
C106 C105 1.532(4) . ?
C13 C14 1.396(4) . ?
C13 C18 1.409(4) . ?
C13 B1 1.641(4) . ?
N4 C8 1.462(4) . ?
C206 C205 1.528(4) . ?
C206 C201 1.530(4) . ?
C31 C32 1.399(4) . ?
C31 C36 1.403(4) . ?
C31 B2 1.644(4) . ?
C201 P1A 1.860(3) . ?
C104 C105 1.515(5) . ?
C104 C103 1.526(4) . ?
C36 C35 1.389(4) . ?
C102 C103 1.525(4) . ?
C204 C203 1.519(5) . ?
C204 C205 1.526(4) . ?
C32 C33 1.399(4) . ?
C302 C303 1.528(4) . ?
C33 C34 1.374(5) . ?
C14 C15 1.399(4) . ?
C303 C304 1.508(5) . ?
C304 C305 1.516(6) . ?
C601 C606 1.535(4) . ?
C601 C602 1.537(4) . ?
C401 C406 1.529(4) . ?
C401 C402 1.533(4) . ?
C506 C505 1.526(4) . ?
C506 C501 1.530(4) . ?
C602 C603 1.540(4) . ?
C501 C502 1.533(4) . ?
C18 C17 1.388(4) . ?
C606 C605 1.522(4) . ?
C406 C405 1.534(4) . ?
C17 C16 1.376(5) . ?
C35 C34 1.381(5) . ?
C402 C403 1.525(4) . ?
C15 C16 1.377(5) . ?
C502 C503 1.528(5) . ?
C605 C604 1.515(5) . ?
C403 C404 1.523(5) . ?
C603 C604 1.532(4) . ?
C405 C404 1.512(5) . ?
C505 C504 1.511(5) . ?
C503 C504 1.517(7) . ?
C1S N1S 1.138(4) . ?
C1S C2S 1.452(5) . ?
O1S C4S 1.381(10) . ?
O1S C5S 1.400(11) . ?
C4S C3S 1.497(14) . ?
C5S C6S 1.536(13) . ?
Ag1 P1A 2.3958(7) . ?
Ag1 S1 2.5692(7) . ?
Ag1 S2 2.6337(7) . ?
Ag2 S5 2.5800(7) . ?
Ag2 S4 2.6530(8) . ?
